data_2230293
loop_
_publ_author_name
'Strasser, Christoph E.'
'Cronje, Stephanie'
'Raubenheimer, Helgard G.'

_publ_section_title
;
 (Acetonitrile-\k<i>N</i>)pentacarbonyltungsten(0)
;
_journal_coeditor_code DS2110
_journal_issue 6
_journal_name_full 'Acta Crystallographica Section E'
_journal_page_first m772
_journal_paper_doi 10.1107/S1600536811017879
_journal_volume 67
_journal_year 2011
_chemical_formula_iupac '[W (C2 H3 N) (C O)5]'
_chemical_formula_moiety 'C7 H3 N O5 W'
_chemical_formula_sum 'C7 H3 N O5 W'
_chemical_formula_weight 364.95
_chemical_name_common Pentacarbonyl(acetonitrile)tungsten(0)
_chemical_name_systematic
;
(Acetonitrile-\k<i>N</i>)pentacarbonyltungsten(0)
;
_space_group_IT_number 14
_symmetry_cell_setting monoclinic
_symmetry_space_group_name_Hall '-P 2yn'
_symmetry_space_group_name_H-M 'P 1 21/n 1'
_atom_sites_solution_hydrogens geom
_atom_sites_solution_primary direct
_atom_sites_solution_secondary difmap
_audit_creation_method SHELXL-97
_cell_angle_alpha 90.00
_cell_angle_beta 101.883(2)
_cell_angle_gamma 90.00
_cell_formula_units_Z 4
_cell_length_a 5.6485(6)
_cell_length_b 13.6231(15)
_cell_length_c 12.8642(15)
_cell_measurement_reflns_used 3152
_cell_measurement_temperature 100(2)
_cell_measurement_theta_max 26.386
_cell_measurement_theta_min 2.203
_cell_volume 968.69(19)
_computing_cell_refinement 'SAINT (Bruker, 2003)'
_computing_data_collection 'SMART (Bruker, 2002)'
_computing_data_reduction 'SAINT (Bruker, 2003)'
_computing_molecular_graphics 'X-SEED (Atwood & Barbour, 2003; Barbour, 2001)'
_computing_publication_material 'X-SEED (Atwood & Barbour, 2003; Barbour, 2001)'
_computing_structure_refinement 'SHELXL97 (Sheldrick, 2008)'
_computing_structure_solution 'SHELXS97 (Sheldrick, 2008)'
_diffrn_ambient_temperature 100(2)
_diffrn_measured_fraction_theta_full 0.995
_diffrn_measured_fraction_theta_max 0.995
_diffrn_measurement_device_type 'Bruker APEX CCD area-detector'
_diffrn_measurement_method \w
_diffrn_radiation_monochromator graphite
_diffrn_radiation_source 'fine-focus sealed tube'
_diffrn_radiation_type MoK\a
_diffrn_radiation_wavelength 0.71073
_diffrn_reflns_av_R_equivalents 0.0211
_diffrn_reflns_av_sigmaI/netI 0.0256
_diffrn_reflns_limit_h_max 7
_diffrn_reflns_limit_h_min -7
_diffrn_reflns_limit_k_max 16
_diffrn_reflns_limit_k_min -17
_diffrn_reflns_limit_l_max 10
_diffrn_reflns_limit_l_min -16
_diffrn_reflns_number 5297
_diffrn_reflns_theta_full 26.39
_diffrn_reflns_theta_max 26.39
_diffrn_reflns_theta_min 2.20
_diffrn_standards_number 0
_exptl_absorpt_coefficient_mu 11.919
_exptl_absorpt_correction_T_max 0.549
_exptl_absorpt_correction_T_min 0.337
_exptl_absorpt_correction_type multi-scan
_exptl_absorpt_process_details '(SADABS; Bruker, 2002)'
_exptl_crystal_colour 'light yellow'
_exptl_crystal_density_diffrn 2.502
_exptl_crystal_density_method 'not measured'
_exptl_crystal_description prism
_exptl_crystal_F_000 664
_exptl_crystal_size_max 0.17
_exptl_crystal_size_mid 0.07
_exptl_crystal_size_min 0.05
_refine_diff_density_max 1.689
_refine_diff_density_min -1.076
_refine_ls_extinction_method none
_refine_ls_goodness_of_fit_ref 1.080
_refine_ls_hydrogen_treatment constr
_refine_ls_matrix_type full
_refine_ls_number_parameters 128
_refine_ls_number_reflns 1973
_refine_ls_number_restraints 0
_refine_ls_restrained_S_all 1.080
_refine_ls_R_factor_all 0.0267
_refine_ls_R_factor_gt 0.0220
_refine_ls_shift/su_max 0.002
_refine_ls_shift/su_mean 0.000
_refine_ls_structure_factor_coef Fsqd
_refine_ls_weighting_details 'calc w=1/[\s^2^(Fo^2^)+(0.0282P)^2^+0.8554P] where P=(Fo^2^+2Fc^2^)/3'
_refine_ls_weighting_scheme calc
_refine_ls_wR_factor_gt 0.0511
_refine_ls_wR_factor_ref 0.0545
_reflns_number_gt 1694
_reflns_number_total 1973
_reflns_threshold_expression I>2\s(I)
_cod_data_source_file ds2110.cif
_cod_data_source_block I
_cod_original_sg_symbol_H-M 'P 21/n'
_cod_database_code 2230293
_cod_database_fobs_code 2230293

loop_
_symmetry_equiv_pos_as_xyz
'x, y, z'
'-x+1/2, y+1/2, -z+1/2'
'-x, -y, -z'
'x-1/2, -y-1/2, z-1/2'

loop_
_atom_site_type_symbol
_atom_site_label
_atom_site_fract_x
_atom_site_fract_y
_atom_site_fract_z
_atom_site_U_iso_or_equiv
_atom_site_adp_type
_atom_site_calc_flag
_atom_site_refinement_flags
_atom_site_occupancy
_atom_site_symmetry_multiplicity
_atom_site_disorder_assembly
_atom_site_disorder_group
W W1 0.12706(3) 0.623964(12) 0.793281(13) 0.01429(8) Uani d . 1 1 . .
O O1 0.3950(6) 0.4656(3) 0.6833(3) 0.0283(8) Uani d . 1 1 . .
O O2 -0.1535(6) 0.4537(2) 0.8890(3) 0.0258(8) Uani d . 1 1 . .
O O3 -0.2754(7) 0.6294(2) 0.5820(3) 0.0296(8) Uani d . 1 1 . .
O O4 0.4077(6) 0.7892(3) 0.6922(3) 0.0304(9) Uani d . 1 1 . .
O O5 0.5558(7) 0.6182(2) 0.9985(3) 0.0263(8) Uani d . 1 1 . .
N N1 -0.0645(7) 0.7352(3) 0.8667(3) 0.0172(8) Uani d . 1 1 . .
C C1 -0.3065(9) 0.8698(3) 0.9416(4) 0.0247(11) Uani d . 1 1 . .
H H1 -0.4783 0.8629 0.9087 0.037 Uiso calc R 1 1 . .
H H2 -0.2493 0.9347 0.9252 0.037 Uiso calc R 1 1 . .
H H3 -0.2848 0.8623 1.0188 0.037 Uiso calc R 1 1 . .
C C2 -0.1690(8) 0.7948(3) 0.9004(4) 0.0171(9) Uani d . 1 1 . .
C C11 0.2982(8) 0.5241(3) 0.7252(4) 0.0199(10) Uani d . 1 1 . .
C C12 -0.0548(8) 0.5153(3) 0.8553(4) 0.0183(9) Uani d . 1 1 . .
C C13 -0.1353(8) 0.6289(3) 0.6600(4) 0.0202(10) Uani d . 1 1 . .
C C14 0.3031(9) 0.7309(3) 0.7303(4) 0.0205(10) Uani d . 1 1 . .
C C15 0.4008(8) 0.6203(3) 0.9262(4) 0.0191(10) Uani d . 1 1 . .

loop_
_atom_site_aniso_label
_atom_site_aniso_U_11
_atom_site_aniso_U_22
_atom_site_aniso_U_33
_atom_site_aniso_U_12
_atom_site_aniso_U_13
_atom_site_aniso_U_23
W1 0.01444(11) 0.01441(11) 0.01459(11) -0.00045(6) 0.00428(8) -0.00013(7)
O1 0.029(2) 0.0272(19) 0.032(2) 0.0021(15) 0.0142(17) -0.0088(16)
O2 0.0288(19) 0.0226(17) 0.030(2) -0.0014(14) 0.0161(17) 0.0021(15)
O3 0.0275(19) 0.036(2) 0.0238(19) -0.0018(16) 0.0005(17) -0.0008(16)
O4 0.0265(19) 0.033(2) 0.031(2) -0.0066(16) 0.0033(17) 0.0104(16)
O5 0.0228(18) 0.032(2) 0.0234(19) -0.0028(14) 0.0031(16) 0.0037(15)
N1 0.0175(19) 0.0197(19) 0.0147(19) -0.0014(15) 0.0040(16) 0.0010(16)
C1 0.022(2) 0.022(2) 0.033(3) 0.0035(19) 0.011(2) -0.004(2)
C2 0.018(2) 0.018(2) 0.014(2) -0.0032(18) 0.0008(19) -0.0012(18)
C11 0.017(2) 0.022(2) 0.024(3) -0.0038(19) 0.011(2) -0.001(2)
C12 0.020(2) 0.019(2) 0.017(2) 0.0008(18) 0.0091(19) -0.0029(19)
C13 0.010(2) 0.025(2) 0.025(3) 0.0002(18) 0.0033(19) -0.002(2)
C14 0.018(2) 0.022(2) 0.019(2) 0.000(2) -0.001(2) -0.002(2)
C15 0.018(2) 0.019(2) 0.022(2) -0.0039(18) 0.007(2) 0.0045(19)

loop_
_atom_type_symbol
_atom_type_description
_atom_type_scat_dispersion_real
_atom_type_scat_dispersion_imag
_atom_type_scat_source
C C 0.0033 0.0016 'International Tables Vol C Tables 4.2.6.8 and 6.1.1.4'
H H 0.0000 0.0000 'International Tables Vol C Tables 4.2.6.8 and 6.1.1.4'
N N 0.0061 0.0033 'International Tables Vol C Tables 4.2.6.8 and 6.1.1.4'
O O 0.0106 0.0060 'International Tables Vol C Tables 4.2.6.8 and 6.1.1.4'
W W -0.8490 6.8722 'International Tables Vol C Tables 4.2.6.8 and 6.1.1.4'

loop_
_geom_angle_atom_site_label_1
_geom_angle_atom_site_label_2
_geom_angle_atom_site_label_3
_geom_angle_site_symmetry_1
_geom_angle_site_symmetry_3
_geom_angle
_geom_angle_publ_flag
O1 C11 W1 . . 178.6(5) ?
O2 C12 W1 . . 178.8(4) ?
O3 C13 W1 . . 176.5(4) ?
O4 C14 W1 . . 177.3(5) ?
O5 C15 W1 . . 178.6(4) ?
N1 C2 C1 . . 178.7(5) ?
C2 N1 W1 . . 176.9(4) ?
C11 W1 N1 . . 179.26(18) ?
C12 W1 N1 . . 90.02(16) ?
C13 W1 N1 . . 90.09(16) ?
C14 W1 N1 . . 90.09(18) ?
C15 W1 N1 . . 90.70(16) ?
C11 W1 C13 . . 89.2(2) ?
C11 W1 C12 . . 90.32(19) ?
C11 W1 C14 . . 89.6(2) ?
C11 W1 C15 . . 90.0(2) ?
C12 W1 C15 . . 90.58(18) ?
C13 W1 C12 . . 90.86(19) ?
C13 W1 C14 . . 88.38(19) ?
C13 W1 C15 . . 178.36(16) ?
C14 W1 C12 . . 179.23(19) ?
C14 W1 C15 . . 90.18(18) ?
C2 C1 H1 . . 109.5 ?
C2 C1 H2 . . 109.5 ?
C2 C1 H3 . . 109.5 ?
H1 C1 H2 . . 109.5 ?
H1 C1 H3 . . 109.5 ?
H2 C1 H3 . . 109.5 ?

loop_
_geom_bond_atom_site_label_1
_geom_bond_atom_site_label_2
_geom_bond_site_symmetry_2
_geom_bond_distance
_geom_bond_publ_flag
W1 N1 . 2.186(4) ?
W1 C11 . 1.975(5) ?
W1 C12 . 2.054(5) ?
W1 C13 . 2.023(5) ?
W1 C14 . 2.024(5) ?
W1 C15 . 2.056(5) ?
N1 C2 . 1.140(6) ?
C1 C2 . 1.448(6) ?
C1 H1 . 0.9800 ?
C1 H2 . 0.9800 ?
C1 H3 . 0.9800 ?
C11 O1 . 1.160(6) ?
C12 O2 . 1.141(6) ?
C13 O3 . 1.143(6) ?
C14 O4 . 1.157(6) ?
C15 O5 . 1.139(6) ?
